data_1557206
loop_
_publ_author_name
'Chen, Hang'
'Ye, Hebo'
'Hai, Yu'
'Zhang, Ling'
'You, Lei'

_publ_section_title
;
 n \\rightarrow \p* interactions as a versatile tool for controlling
 dynamic imine chemistry in both organic and aqueous media
;
_journal_issue 10
_journal_name_full 'Chemical Science'
_journal_page_first 2707
_journal_page_last 2715
_journal_paper_doi 10.1039/C9SC05698J
_journal_volume 11
_journal_year 2020
_chemical_formula_moiety 'C14 H16 N O2, C6 H14 N'
_chemical_formula_sum 'C20 H30 N2 O2'
_chemical_formula_weight 330.46
_space_group_crystal_system monoclinic
_space_group_IT_number 14
_space_group_name_Hall '-P 2ybc'
_space_group_name_H-M_alt 'P 1 21/c 1'
_atom_sites_solution_hydrogens geom
_audit_creation_date 2019-05-25
_audit_creation_method
;
Olex2 1.2-beta
(compiled 2018.05.29 svn.r3508 for OlexSys, GUI svn.r5506)
;
_audit_update_record
;
2019-11-10 deposited with the CCDC.	2020-01-31 downloaded from the CCDC.
;
_cell_angle_alpha 90
_cell_angle_beta 96.899(12)
_cell_angle_gamma 90
_cell_formula_units_Z 4
_cell_length_a 11.012(9)
_cell_length_b 16.138(13)
_cell_length_c 11.225(9)
_cell_measurement_reflns_used 4414
_cell_measurement_temperature 293(2)
_cell_measurement_theta_max 26.1445
_cell_measurement_theta_min 2.2209
_cell_volume 1980(3)
_computing_molecular_graphics 'Olex2 (Dolomanov et al., 2009)'
_computing_publication_material 'Olex2 (Dolomanov et al., 2009)'
_computing_structure_refinement 'XL (Sheldrick, 2008)'
_computing_structure_solution 'SHELXS-97 (Sheldrick, 1990)'
_diffrn_ambient_temperature 293(2)
_diffrn_measured_fraction_theta_full 0.991
_diffrn_measured_fraction_theta_max 0.976
_diffrn_measurement_device_type 'Bruker P4'
_diffrn_measurement_method '\w scans'
_diffrn_radiation_monochromator graphite
_diffrn_radiation_type MoK\a
_diffrn_radiation_wavelength 0.71073
_diffrn_reflns_av_R_equivalents 0.0463
_diffrn_reflns_av_unetI/netI 0.0378
_diffrn_reflns_Laue_measured_fraction_full 0.991
_diffrn_reflns_Laue_measured_fraction_max 0.976
_diffrn_reflns_limit_h_max 13
_diffrn_reflns_limit_h_min -13
_diffrn_reflns_limit_k_max 18
_diffrn_reflns_limit_k_min -19
_diffrn_reflns_limit_l_max 13
_diffrn_reflns_limit_l_min -13
_diffrn_reflns_number 13753
_diffrn_reflns_point_group_measured_fraction_full 0.991
_diffrn_reflns_point_group_measured_fraction_max 0.976
_diffrn_reflns_theta_full 25.242
_diffrn_reflns_theta_max 26.183
_diffrn_reflns_theta_min 2.221
_exptl_absorpt_coefficient_mu 0.071
_exptl_absorpt_correction_type none
_exptl_crystal_density_diffrn 1.108
_exptl_crystal_density_method 'not measured'
_exptl_crystal_description Prism
_exptl_crystal_F_000 720
_refine_diff_density_max 0.205
_refine_diff_density_min -0.155
_refine_diff_density_rms 0.032
_refine_ls_extinction_method none
_refine_ls_goodness_of_fit_ref 1.093
_refine_ls_hydrogen_treatment constr
_refine_ls_matrix_type full
_refine_ls_number_parameters 218
_refine_ls_number_reflns 3872
_refine_ls_number_restraints 0
_refine_ls_restrained_S_all 1.093
_refine_ls_R_factor_all 0.0813
_refine_ls_R_factor_gt 0.0547
_refine_ls_shift/su_max 0.001
_refine_ls_shift/su_mean 0.000
_refine_ls_structure_factor_coef Fsqd
_refine_ls_weighting_details 'w=1/[\s^2^(Fo^2^)+(0.0722P)^2^] where P=(Fo^2^+2Fc^2^)/3'
_refine_ls_weighting_scheme calc
_refine_ls_wR_factor_gt 0.1300
_refine_ls_wR_factor_ref 0.1445
_reflns_Friedel_coverage 0.000
_reflns_number_gt 2845
_reflns_number_total 3872
_reflns_threshold_expression 'I > 2\s(I)'
_cod_data_source_file c9sc05698j2.cif
_cod_data_source_block 2aocb
_cod_depositor_comments
;Adding full bibliography for 1557206--1557207.cif.

 Adding full bibliography for 1557206--1557207.cif.
;
_cod_database_code 1557206
_shelxl_version_number 2014/6
_shelx_space_group_comment
;
The symmetry employed for this shelxl refinement is uniquely defined
by the following loop, which should always be used as a source of
symmetry information in preference to the above space-group names.
They are only intended as comments.
;
_olex2_refinement_description
;
1. Fixed Uiso
 At 1.2 times of:
  All C(H) groups, All C(H,H) groups, All N(H,H,H) groups
2.a Ternary CH refined with riding coordinates:
 C16(H16), C6(H6)
2.b Secondary CH2 refined with riding coordinates:
 C11(H11A,H11B), C10(H10A,H10B), C9(H9A,H9B), C8(H8A,H8B), C7(H7A,H7B), C5(H5A,
 H5B), C4(H4A,H4B), C3(H3A,H3B), C2(H2A,H2B), C1(H1D,H1E)
2.c Aromatic/amide H refined with riding coordinates:
 C17(H17), C15(H15), C14(H14), C13(H13), C12(H12)
2.d Idealised Me refined as rotating group:
 N1(H1A,H1B,H1C)
;
_olex2_submission_special_instructions 'No special instructions were received'

loop_
_space_group_symop_operation_xyz
'x, y, z'
'-x, y+1/2, -z+1/2'
'-x, -y, -z'
'x, -y-1/2, z-1/2'

loop_
_atom_site_label
_atom_site_type_symbol
_atom_site_fract_x
_atom_site_fract_y
_atom_site_fract_z
_atom_site_U_iso_or_equiv
_atom_site_adp_type
_atom_site_occupancy
_atom_site_site_symmetry_order
_atom_site_calc_flag
_atom_site_refinement_flags_posn
N2 N 0.05469(12) 0.21014(8) 0.84322(13) 0.0463(4) Uani 1 1 d .
O2 O -0.21740(12) 0.42739(8) 0.55510(11) 0.0613(4) Uani 1 1 d .
C20 C -0.19671(14) 0.34482(9) 0.73137(14) 0.0403(4) Uani 1 1 d .
C19 C -0.14354(15) 0.39579(10) 0.63588(14) 0.0434(4) Uani 1 1 d .
O1 O -0.02978(12) 0.40335(8) 0.64195(12) 0.0663(4) Uani 1 1 d .
C18 C -0.12634(14) 0.29350(9) 0.81426(14) 0.0416(4) Uani 1 1 d .
C17 C 0.00775(15) 0.28011(10) 0.81745(15) 0.0458(4) Uani 1 1 d .
H17 H 0.0576 0.3239 0.8002 0.055 Uiso 1 1 calc R
C16 C 0.18911(14) 0.20335(10) 0.85715(16) 0.0466(4) Uani 1 1 d .
H16 H 0.2239 0.2545 0.8288 0.056 Uiso 1 1 calc R
C15 C -0.32235(15) 0.34899(11) 0.73597(16) 0.0521(4) Uani 1 1 d .
H15 H -0.3699 0.3821 0.6809 0.062 Uiso 1 1 calc R
C14 C -0.18466(16) 0.25134(11) 0.90022(16) 0.0520(5) Uani 1 1 d .
H14 H -0.1380 0.2190 0.9570 0.062 Uiso 1 1 calc R
C13 C -0.30926(17) 0.25623(12) 0.90345(18) 0.0617(5) Uani 1 1 d .
H13 H -0.3462 0.2270 0.9608 0.074 Uiso 1 1 calc R
C12 C -0.37827(17) 0.30526(13) 0.82009(19) 0.0640(5) Uani 1 1 d .
H12 H -0.4625 0.3088 0.8206 0.077 Uiso 1 1 calc R
C11 C 0.23375(17) 0.19161(14) 0.98999(17) 0.0645(5) Uani 1 1 d .
H11A H 0.1935 0.1438 1.0200 0.077 Uiso 1 1 calc R
H11B H 0.2119 0.2399 1.0343 0.077 Uiso 1 1 calc R
C10 C 0.22876(16) 0.13044(13) 0.78484(18) 0.0606(5) Uani 1 1 d .
H10A H 0.2037 0.1401 0.7002 0.073 Uiso 1 1 calc R
H10B H 0.1885 0.0805 0.8078 0.073 Uiso 1 1 calc R
C9 C 0.36721(18) 0.11813(15) 0.8055(2) 0.0747(6) Uani 1 1 d .
H9A H 0.3889 0.0694 0.7621 0.090 Uiso 1 1 calc R
H9B H 0.4072 0.1656 0.7743 0.090 Uiso 1 1 calc R
C8 C 0.41239(17) 0.10772(14) 0.9383(2) 0.0765(7) Uani 1 1 d .
H8A H 0.3806 0.0564 0.9671 0.092 Uiso 1 1 calc R
H8B H 0.5010 0.1044 0.9489 0.092 Uiso 1 1 calc R
C7 C 0.37226(18) 0.17913(15) 1.0109(2) 0.0744(6) Uani 1 1 d .
H7A H 0.4126 0.2294 0.9891 0.089 Uiso 1 1 calc R
H7B H 0.3970 0.1687 1.0954 0.089 Uiso 1 1 calc R
N1 N 0.90814(12) 0.05469(8) 0.85796(12) 0.0453(4) Uani 1 1 d .
H1A H 0.9575 0.0983 0.8570 0.054 Uiso 1 1 calc GR
H1B H 0.9524 0.0084 0.8632 0.054 Uiso 1 1 calc GR
H1C H 0.8663 0.0582 0.9209 0.054 Uiso 1 1 calc GR
C6 C 0.82116(15) 0.05322(11) 0.74515(15) 0.0475(4) Uani 1 1 d .
H6 H 0.7823 0.1078 0.7348 0.057 Uiso 1 1 calc R
C5 C 0.72308(17) -0.01017(15) 0.75540(18) 0.0738(6) Uani 1 1 d .
H5A H 0.6776 0.0044 0.8212 0.089 Uiso 1 1 calc R
H5B H 0.7602 -0.0641 0.7724 0.089 Uiso 1 1 calc R
C4 C 0.88960(18) 0.03682(14) 0.63735(17) 0.0628(5) Uani 1 1 d .
H4A H 0.9365 -0.0139 0.6505 0.075 Uiso 1 1 calc R
H4B H 0.9465 0.0818 0.6294 0.075 Uiso 1 1 calc R
C3 C 0.7043(2) -0.03370(18) 0.5331(2) 0.0939(8) Uani 1 1 d .
H3A H 0.7409 -0.0883 0.5437 0.113 Uiso 1 1 calc R
H3B H 0.6475 -0.0344 0.4601 0.113 Uiso 1 1 calc R
C2 C 0.8022(2) 0.02909(17) 0.52143(18) 0.0818(7) Uani 1 1 d .
H2A H 0.7648 0.0825 0.5015 0.098 Uiso 1 1 calc R
H2B H 0.8480 0.0131 0.4565 0.098 Uiso 1 1 calc R
C1 C 0.6359(2) -0.0143(2) 0.6384(2) 0.1011(9) Uani 1 1 d .
H1D H 0.5747 -0.0567 0.6452 0.121 Uiso 1 1 calc R
H1E H 0.5941 0.0384 0.6249 0.121 Uiso 1 1 calc R

loop_
_atom_site_aniso_label
_atom_site_aniso_U_11
_atom_site_aniso_U_22
_atom_site_aniso_U_33
_atom_site_aniso_U_23
_atom_site_aniso_U_13
_atom_site_aniso_U_12
N2 0.0447(8) 0.0394(8) 0.0540(8) 0.0043(6) 0.0033(6) -0.0004(6)
O2 0.0683(8) 0.0686(8) 0.0477(7) 0.0160(6) 0.0100(6) 0.0179(6)
C20 0.0471(9) 0.0324(9) 0.0404(8) -0.0034(7) 0.0020(7) -0.0016(7)
C19 0.0547(10) 0.0344(9) 0.0403(9) -0.0023(7) 0.0027(7) 0.0005(7)
O1 0.0582(8) 0.0726(9) 0.0662(8) 0.0229(7) -0.0007(6) -0.0196(7)
C18 0.0468(9) 0.0320(9) 0.0459(9) 0.0006(7) 0.0049(7) -0.0016(7)
C17 0.0487(9) 0.0383(10) 0.0499(10) 0.0075(8) 0.0047(7) -0.0031(7)
C16 0.0409(9) 0.0408(10) 0.0578(10) 0.0072(8) 0.0047(8) -0.0037(7)
C15 0.0479(10) 0.0528(11) 0.0537(10) 0.0035(8) -0.0015(8) 0.0027(8)
C14 0.0581(11) 0.0418(10) 0.0573(11) 0.0105(8) 0.0115(9) 0.0053(8)
C13 0.0624(12) 0.0554(12) 0.0708(13) 0.0129(10) 0.0229(10) -0.0027(9)
C12 0.0456(10) 0.0687(13) 0.0793(14) 0.0082(11) 0.0142(10) -0.0016(9)
C11 0.0528(11) 0.0820(14) 0.0570(11) -0.0042(10) -0.0001(9) 0.0011(9)
C10 0.0545(11) 0.0650(12) 0.0614(11) -0.0058(10) 0.0035(9) 0.0033(9)
C9 0.0557(12) 0.0770(15) 0.0933(16) -0.0129(13) 0.0171(11) 0.0070(10)
C8 0.0432(10) 0.0783(15) 0.1052(18) 0.0133(14) -0.0025(11) 0.0042(10)
C7 0.0531(12) 0.0955(17) 0.0707(14) 0.0033(12) -0.0090(10) -0.0047(11)
N1 0.0450(8) 0.0456(8) 0.0448(8) -0.0077(6) 0.0035(6) -0.0007(6)
C6 0.0459(9) 0.0492(10) 0.0460(9) -0.0019(8) -0.0001(7) 0.0026(7)
C5 0.0588(12) 0.1061(18) 0.0564(12) -0.0030(12) 0.0063(9) -0.0286(12)
C4 0.0642(12) 0.0758(14) 0.0499(11) 0.0027(9) 0.0122(9) -0.0058(10)
C3 0.1031(19) 0.108(2) 0.0620(15) -0.0176(13) -0.0237(13) -0.0129(15)
C2 0.0984(18) 0.0999(18) 0.0456(11) 0.0045(11) 0.0024(11) 0.0057(14)
C1 0.0710(15) 0.144(3) 0.0826(17) -0.0091(16) -0.0125(13) -0.0372(15)

loop_
_atom_type_symbol
_atom_type_description
_atom_type_scat_dispersion_real
_atom_type_scat_dispersion_imag
_atom_type_scat_source
C C 0.0033 0.0016 'International Tables Vol C Tables 4.2.6.8 and 6.1.1.4'
H H 0.0000 0.0000 'International Tables Vol C Tables 4.2.6.8 and 6.1.1.4'
N N 0.0061 0.0033 'International Tables Vol C Tables 4.2.6.8 and 6.1.1.4'
O O 0.0106 0.0060 'International Tables Vol C Tables 4.2.6.8 and 6.1.1.4'

loop_
_geom_angle_atom_site_label_1
_geom_angle_atom_site_label_2
_geom_angle_atom_site_label_3
_geom_angle
C17 N2 C16 118.02(14)
C18 C20 C19 123.77(15)
C15 C20 C19 117.88(14)
C15 C20 C18 118.35(15)
O2 C19 C20 117.31(16)
O2 C19 O1 123.95(16)
O1 C19 C20 118.75(14)
C20 C18 C17 124.57(14)
C14 C18 C20 118.73(16)
C14 C18 C17 116.70(15)
N2 C17 C18 120.91(15)
N2 C16 C11 108.34(14)
N2 C16 C10 110.46(13)
C10 C16 C11 110.23(15)
C12 C15 C20 121.81(16)
C13 C14 C18 122.09(16)
C14 C13 C12 118.88(17)
C13 C12 C15 120.11(18)
C16 C11 C7 111.39(16)
C16 C10 C9 111.37(15)
C8 C9 C10 111.46(18)
C7 C8 C9 111.22(17)
C8 C7 C11 111.70(17)
N1 C6 C5 109.86(15)
N1 C6 C4 110.38(15)
C5 C6 C4 111.80(16)
C6 C5 C1 110.23(19)
C6 C4 C2 111.70(17)
C2 C3 C1 111.1(2)
C3 C2 C4 111.54(19)
C3 C1 C5 111.1(2)

loop_
_geom_bond_atom_site_label_1
_geom_bond_atom_site_label_2
_geom_bond_distance
N2 C17 1.261(2)
N2 C16 1.474(2)
O2 C19 1.252(2)
C20 C19 1.523(2)
C20 C18 1.407(2)
C20 C15 1.392(2)
C19 O1 1.252(2)
C18 C17 1.488(2)
C18 C14 1.398(2)
C16 C11 1.525(3)
C16 C10 1.523(3)
C15 C12 1.381(3)
C14 C13 1.379(3)
C13 C12 1.381(3)
C11 C7 1.528(3)
C10 C9 1.527(3)
C9 C8 1.523(3)
C8 C7 1.508(3)
N1 C6 1.493(2)
C6 C5 1.502(3)
C6 C4 1.524(3)
C5 C1 1.532(3)
C4 C2 1.527(3)
C3 C2 1.497(4)
C3 C1 1.508(4)
